data_1569553
loop_
_publ_author_name
'Bohlen, Josina L.'
'Endres, Lukas'
'Drescher, Regina'
'Radacki, Krzysztof'
'Dietz, Maximilian'
'Krummenacher, Ivo'
'Braunschweig, Holger'

_publ_section_title
;
 Boroles from alumoles: accessing boroles with alkyl-substituted backbones
 <i>via</i> transtrielation.
;
_journal_issue 34
_journal_name_full 'Chemical science'
_journal_page_first 9010
_journal_page_last 9015
_journal_paper_doi 10.1039/d3sc02668j
_journal_volume 14
_journal_year 2023
_chemical_formula_moiety 'C39 H58 B N'
_chemical_formula_sum 'C39 H58 B N'
_chemical_formula_weight 551.67
_space_group_crystal_system monoclinic
_space_group_IT_number 14
_space_group_name_Hall '-P 2ybc'
_space_group_name_H-M_alt 'P 1 21/c 1'
_atom_sites_solution_hydrogens geom
_atom_sites_solution_primary dual
_atom_sites_solution_secondary difmap
_audit_creation_date 2023-01-30
_audit_creation_method 'CIF-fill 1.3q (K.Radacki, 2005-22)'
_audit_update_record
;
2023-05-15 deposited with the CCDC.	2023-07-14 downloaded from the CCDC.
;
_cell_angle_alpha 90
_cell_angle_beta 96.4030(10)
_cell_angle_gamma 90
_cell_formula_units_Z 4
_cell_length_a 17.1660(2)
_cell_length_b 10.52710(10)
_cell_length_c 18.3364(2)
_cell_measurement_reflns_used 18297
_cell_measurement_temperature 100(2)
_cell_measurement_theta_max 74.9700
_cell_measurement_theta_min 4.8470
_cell_volume 3292.87(6)
_computing_cell_refinement 'CrysAlisPro 1.171.42.68a (Rigaku OD, 2022)'
_computing_data_collection 'CrysAlisPro 1.171.42.68a (Rigaku OD, 2022)'
_computing_data_reduction 'CrysAlisPro 1.171.42.68a (Rigaku OD, 2022)'
_computing_molecular_graphics 'ShelXLe (Huebschle et all, 2011)'
_computing_publication_material 'SHELXL-2019/2 (Sheldrick, 2019)'
_computing_structure_refinement 'SHELXL-2019/2 (Sheldrick, 2019)'
_computing_structure_solution 'SHELXT 2014/5 (Sheldrick, 2014)'
_diffrn_ambient_environment N~2~
_diffrn_ambient_temperature 100(2)
_diffrn_detector HPA
_diffrn_detector_area_resol_mean 10.0
_diffrn_detector_type 'HyPix Arc150'
_diffrn_measured_fraction_theta_full 0.999
_diffrn_measured_fraction_theta_max 0.998
_diffrn_measurement_details
;
 List of Runs (angles in degrees, time in seconds):
 --------------------------------------------------------------------------
  1  \w   -120.00 -92.00   0.50    0.20    --  -79.50 -63.00 -51.88   56
  2  \w   -105.00 -80.00   0.50    0.20    --  -62.00 -52.00-112.36   50
  3  \w   -119.00 -93.00   0.50    0.20    --  -79.50 -57.00-131.36   52
  4  \w    -99.00 -68.00   0.50    0.20    --  -54.00 -49.00 -32.95   62
  5  \w   -113.00 -81.00   0.50    0.20    --  -66.00 -47.00  17.19   64
  6  \w   -118.00 -92.00   0.50    0.20    --  -74.00 -56.00-158.03   52
  7  \w   -128.00 -96.00   0.50    0.20    --  -79.50 -50.00-175.53   64
  8  \w    -97.00 -55.00   0.50    0.20    --  -79.50 115.00-161.92   84
  9  \w     -6.00  19.00   0.50    0.20    --  -10.00  78.00 131.87   50
 10  \w    -82.00 -56.00   0.50    0.20    --  -69.76 113.00 -83.00   52
 11  \w    -86.00 -61.00   0.50    0.20    --  -76.35 113.00 -83.00   50
 12  \w    -78.00 -18.00   0.50    0.20    --  -60.16 113.00 -83.00  120
 13  \w   -125.00 -87.00   0.50    0.20    --  -79.50-133.00  14.36   76
 14  \w     46.00 100.00   0.50    0.20    --   85.25-125.00 -25.78  108
 15  \w     41.00  81.00   0.50    0.20    --   85.25-138.00-159.93   80
 16  \w     56.00  97.00   0.50    0.20    --   85.25-114.00-114.56   82
 17  \w     75.00 101.00   0.50    0.20    --   85.25-126.00 -44.84   52
 18  \w     38.00  80.00   0.50    0.20    --   85.25-127.00  95.87   84
 19  \w     43.00  86.00   0.50    0.20    --   85.25-123.00 139.72   86
 20  \w     56.00  82.00   0.50    0.20    --   85.25-119.00 110.25   52
 21  \w     66.00  91.00   0.50    0.20    --   82.28-112.00  90.00   50
 22  \w     37.00  62.00   0.50    0.20    --   82.28-112.00  60.00   50
 23  \w     43.00  69.00   0.50    0.20    --   85.25-112.00 -26.16   52
 24  \w     41.00  66.00   0.50    0.20    --   82.28-113.00-175.00   50
 25  \w     67.00  93.00   0.50    0.20    --   85.25-106.00-166.57   52
 26  \w     47.00  78.00   0.50    0.20    --   71.34-113.00-175.00   62
 27  \w     21.00  46.00   0.50    0.20    --   58.57-113.00-175.00   50
 28  \w     43.00  93.00   0.50    0.20    --   85.25 -97.00-163.82  100
 29  \w     64.00  89.00   0.50    0.20    --   82.28 -95.00-120.00   50
 30  \w     60.00  86.00   0.50    0.20    --   85.25 -85.00-134.88   52
 31  \w     19.00  46.00   0.50    0.20    --   58.57 -95.00 -90.00   54
 32  \w     46.00  71.00   0.50    0.20    --   85.25 -82.00-100.99   50
 33  \w     42.00  70.00   0.50    0.20    --   82.28 -95.00 -30.00   56
 34  \w     44.00  70.00   0.50    0.20    --   85.25 -72.00 -33.40   52
 35  \w     46.00  73.00   0.50    0.20    --   85.25 -85.00   9.40   54
 36  \w     51.00  84.00   0.50    0.20    --   85.25 -88.00  29.57   66
 37  \w     42.00  91.00   0.50    0.20    --   85.25 -99.00 156.61   98
 38  \w     99.00 134.00   0.50    0.20    --   85.25  38.00  11.34   70
 39  \w     98.00 127.00   0.50    0.20    --   85.25  53.00-154.12   58
 40  \w    102.00 128.00   0.50    0.20    --   85.25  56.00 -46.09   52
 41  \w    100.00 128.00   0.50    0.20    --   85.25  64.00 116.39   56
 42  \w    104.00 130.00   0.50    0.20    --   85.25 117.00 157.94   52
 43  \w     92.00 117.00   0.50    0.20    --   85.25 135.00  51.19   50
 44  \w     98.00 123.00   0.50    0.20    --   85.25 122.00  16.76   50
 45  \w     96.00 129.00   0.50    0.20    --   85.25 127.00-108.55   66
;
_diffrn_measurement_device 'four-circle diffractometer'
_diffrn_measurement_device_type 'Rigaku XtaLAB Synergy-R'
_diffrn_measurement_method '\w scans'
_diffrn_orient_matrix_type
;
 CrysAlisPro convention (1999,Acta A55,543-557)
;
_diffrn_orient_matrix_UB_11 -0.0360101000
_diffrn_orient_matrix_UB_12 0.0918867000
_diffrn_orient_matrix_UB_13 -0.0598767000
_diffrn_orient_matrix_UB_21 0.0092347000
_diffrn_orient_matrix_UB_22 0.1106791000
_diffrn_orient_matrix_UB_23 0.0554133000
_diffrn_orient_matrix_UB_31 0.0822139000
_diffrn_orient_matrix_UB_32 0.0278270000
_diffrn_orient_matrix_UB_33 -0.0220868000
_diffrn_radiation_monochromator 'multi-layer mirror'
_diffrn_radiation_probe x-ray
_diffrn_radiation_type CuK\a
_diffrn_radiation_wavelength 1.54184
_diffrn_radiation_xray_symbol K-L~2,3~
_diffrn_reflns_av_R_equivalents 0.0269
_diffrn_reflns_av_unetI/netI 0.0235
_diffrn_reflns_Laue_measured_fraction_full 0.999
_diffrn_reflns_Laue_measured_fraction_max 0.998
_diffrn_reflns_limit_h_max 20
_diffrn_reflns_limit_h_min -17
_diffrn_reflns_limit_k_max 12
_diffrn_reflns_limit_k_min -12
_diffrn_reflns_limit_l_max 22
_diffrn_reflns_limit_l_min -22
_diffrn_reflns_number 36724
_diffrn_reflns_point_group_measured_fraction_full 0.999
_diffrn_reflns_point_group_measured_fraction_max 0.998
_diffrn_reflns_theta_full 67.684
_diffrn_reflns_theta_max 70.070
_diffrn_reflns_theta_min 4.852
_diffrn_source 'rotating-anode X-ray tube'
_diffrn_source_type 'PhotonJet-R X-ray Source'
_exptl_absorpt_coefficient_mu 0.457
_exptl_absorpt_correction_T_max 1.000
_exptl_absorpt_correction_T_min 0.799
_exptl_absorpt_correction_type gaussian
_exptl_absorpt_process_details
;
 CrysAlisPro 1.171.42.68a (Rigaku Oxford Diffraction, 2022) Numerical 
 absorption correction based on gaussian integration over a multifaceted 
 crystal model Empirical absorption correction using spherical harmonics, 
 implemented in SCALE3 ABSPACK scaling algorithm.
;
_exptl_crystal_colour 'clear orange'
_exptl_crystal_density_diffrn 1.113
_exptl_crystal_description block
_exptl_crystal_F_000 1216
_exptl_crystal_preparation
;
 Crystals were grown from saturated solution. For data collection the crystal 
 was immersed in a film of perfluoropolyether oil, mounted on a polyimide 
 loop and transferred to stream of cold nitrogen (Oxford Cryostream 800).
;
_exptl_crystal_size_max 0.170
_exptl_crystal_size_mid 0.080
_exptl_crystal_size_min 0.060
_refine_diff_density_max 0.297
_refine_diff_density_min -0.222
_refine_diff_density_rms 0.039
_refine_ls_extinction_method none
_refine_ls_goodness_of_fit_ref 1.061
_refine_ls_hydrogen_treatment constr
_refine_ls_matrix_type full
_refine_ls_number_parameters 383
_refine_ls_number_reflns 6242
_refine_ls_number_restraints 0
_refine_ls_restrained_S_all 1.061
_refine_ls_R_factor_all 0.0440
_refine_ls_R_factor_gt 0.0389
_refine_ls_shift/su_max 0.001
_refine_ls_shift/su_mean 0.000
_refine_ls_structure_factor_coef Fsqd
_refine_ls_weighting_details
;
 w=1/[\s^2^(Fo^2^)+(0.0497P)^2^+1.0040P] where P=(Fo^2^+2Fc^2^)/3
;
_refine_ls_weighting_scheme calc
_refine_ls_wR_factor_gt 0.0985
_refine_ls_wR_factor_ref 0.1016
_reflns_Friedel_coverage 0.000
_reflns_number_gt 5531
_reflns_number_total 6242
_reflns_threshold_expression 'I > 2\s(I)'
_cod_data_source_file d3sc02668j2.cif
_cod_data_source_block 6a
_cod_depositor_comments 'Adding full bibliography for 1569551--1569553.cif.'
_cod_original_sg_symbol_H-M 'P 21/c'
_cod_database_code 1569553
_shelx_shelxl_version_number 2019/2
_shelx_space_group_comment
;
 The symmetry employed for this shelxl refinement is uniquely defined by the 
 following loop, which should always be used as a source of symmetry 
 information in preference to the above space-group names. They are only 
 intended as comments.
;
_shelx_estimated_absorpt_t_min 0.926
_shelx_estimated_absorpt_t_max 0.973

loop_
_space_group_symop_operation_xyz
'x, y, z'
'-x, y+1/2, -z+1/2'
'-x, -y, -z'
'x, -y-1/2, z-1/2'

loop_
_atom_site_label
_atom_site_type_symbol
_atom_site_fract_x
_atom_site_fract_y
_atom_site_fract_z
_atom_site_U_iso_or_equiv
_atom_site_adp_type
_atom_site_occupancy
_atom_site_site_symmetry_order
_atom_site_calc_flag
_atom_site_refinement_flags_posn
_atom_site_refinement_flags_adp
_atom_site_refinement_flags_occupancy
_atom_site_disorder_assembly
_atom_site_disorder_group
B1_1 B 0.29262(7) 0.55480(12) 0.79142(6) 0.0165(2) Uani 1 1 d . . . . .
C2_1 C 0.32795(6) 0.69440(11) 0.81401(6) 0.0175(2) Uani 1 1 d . . . . .
C3_1 C 0.40371(6) 0.68282(11) 0.84358(6) 0.0176(2) Uani 1 1 d . . . . .
C4_1 C 0.43080(6) 0.54915(11) 0.84064(6) 0.0184(2) Uani 1 1 d . . . . .
C5_1 C 0.37388(6) 0.47031(11) 0.81068(6) 0.0174(2) Uani 1 1 d . . . . .
C6_1 C 0.28113(7) 0.81610(11) 0.81277(6) 0.0204(2) Uani 1 1 d . . . . .
H6A_1 H 0.237072 0.810593 0.773164 0.024 Uiso 1 1 calc R U . . .
H6B_1 H 0.315043 0.887580 0.800971 0.024 Uiso 1 1 calc R U . . .
C7_1 C 0.24831(8) 0.84466(13) 0.88511(7) 0.0303(3) Uani 1 1 d . . . . .
H7A_1 H 0.216134 0.921704 0.879702 0.046 Uiso 1 1 calc R U . . .
H7B_1 H 0.291683 0.857489 0.923893 0.046 Uiso 1 1 calc R U . . .
H7C_1 H 0.216049 0.773112 0.898125 0.046 Uiso 1 1 calc R U . . .
C8_1 C 0.45598(7) 0.78793(11) 0.87654(6) 0.0218(2) Uani 1 1 d . . . . .
H8A_1 H 0.434641 0.870176 0.857241 0.026 Uiso 1 1 calc R U . . .
H8B_1 H 0.508596 0.777502 0.860055 0.026 Uiso 1 1 calc R U . . .
C9_1 C 0.46491(8) 0.79328(13) 0.96071(7) 0.0302(3) Uani 1 1 d . . . . .
H9A_1 H 0.500557 0.862613 0.977560 0.045 Uiso 1 1 calc R U . . .
H9B_1 H 0.486340 0.712554 0.980579 0.045 Uiso 1 1 calc R U . . .
H9C_1 H 0.413550 0.808098 0.977717 0.045 Uiso 1 1 calc R U . . .
C10_1 C 0.51376(6) 0.51070(12) 0.86893(6) 0.0215(2) Uani 1 1 d . . . . .
H10A_1 H 0.514014 0.419713 0.882617 0.026 Uiso 1 1 calc R U . . .
H10B_1 H 0.530710 0.560019 0.913884 0.026 Uiso 1 1 calc R U . . .
C11_1 C 0.57311(7) 0.53163(12) 0.81329(7) 0.0245(3) Uani 1 1 d . . . . .
H11A_1 H 0.626153 0.514556 0.836854 0.037 Uiso 1 1 calc R U . . .
H11B_1 H 0.569845 0.619722 0.795938 0.037 Uiso 1 1 calc R U . . .
H11C_1 H 0.561187 0.473967 0.771580 0.037 Uiso 1 1 calc R U . . .
C12_1 C 0.38871(7) 0.33050(11) 0.79812(6) 0.0212(2) Uani 1 1 d . . . . .
H12A_1 H 0.442624 0.321048 0.784511 0.025 Uiso 1 1 calc R U . . .
H12B_1 H 0.352213 0.301788 0.755708 0.025 Uiso 1 1 calc R U . . .
C13_1 C 0.37963(8) 0.24202(12) 0.86290(7) 0.0279(3) Uani 1 1 d . . . . .
H13A_1 H 0.384769 0.153587 0.847446 0.042 Uiso 1 1 calc R U . . .
H13B_1 H 0.327887 0.254688 0.879556 0.042 Uiso 1 1 calc R U . . .
H13C_1 H 0.420408 0.261165 0.903160 0.042 Uiso 1 1 calc R U . . .
C1_2 C 0.22372(6) 0.52799(10) 0.84578(6) 0.0176(2) Uani 1 1 d . . . . .
C2_2 C 0.23867(7) 0.49967(11) 0.92217(6) 0.0205(2) Uani 1 1 d . . . . .
C3_2 C 0.17617(7) 0.47751(12) 0.96334(7) 0.0264(3) Uani 1 1 d . . . . .
H3_2 H 0.187515 0.455326 1.013625 0.032 Uiso 1 1 calc R U . . .
C4_2 C 0.09847(7) 0.48650(13) 0.93401(7) 0.0301(3) Uani 1 1 d . . . . .
H4_2 H 0.057270 0.466379 0.962597 0.036 Uiso 1 1 calc R U . . .
C5_2 C 0.08263(7) 0.52553(12) 0.86207(7) 0.0263(3) Uani 1 1 d . . . . .
H5_2 H 0.030013 0.537771 0.841121 0.032 Uiso 1 1 calc R U . . .
C6_2 C 0.14432(7) 0.54681(11) 0.82047(6) 0.0204(2) Uani 1 1 d . . . . .
H6_2 H 0.131890 0.576106 0.771552 0.024 Uiso 1 1 calc R U . . .
C7_2 C 0.31883(7) 0.50057(13) 0.96560(6) 0.0249(3) Uani 1 1 d . . . . .
H7A_2 H 0.313444 0.487060 1.017677 0.037 Uiso 1 1 calc R U . . .
H7B_2 H 0.344132 0.582699 0.959340 0.037 Uiso 1 1 calc R U . . .
H7C_2 H 0.350895 0.432547 0.947941 0.037 Uiso 1 1 calc R U . . .
C1_3 C 0.27692(6) 0.53424(10) 0.70009(6) 0.0158(2) Uani 1 1 d . . . . .
N2_3 N 0.22636(5) 0.46115(9) 0.65887(5) 0.0159(2) Uani 1 1 d . . . . .
C3_3 C 0.25448(6) 0.41987(11) 0.58569(6) 0.0187(2) Uani 1 1 d . . . . .
C4_3 C 0.30451(7) 0.53387(11) 0.57140(6) 0.0198(2) Uani 1 1 d . . . . .
H4A_3 H 0.273228 0.597091 0.540732 0.024 Uiso 1 1 calc R U . . .
H4B_3 H 0.349522 0.507540 0.545562 0.024 Uiso 1 1 calc R U . . .
C5_3 C 0.33362(6) 0.59126(11) 0.64732(6) 0.0183(2) Uani 1 1 d . . . . .
C6_3 C 0.18845(7) 0.39339(12) 0.52500(6) 0.0222(3) Uani 1 1 d . . . . .
H6A_3 H 0.210720 0.367265 0.480399 0.033 Uiso 1 1 calc R U . . .
H6B_3 H 0.157113 0.470525 0.514995 0.033 Uiso 1 1 calc R U . . .
H6C_3 H 0.155023 0.325327 0.540557 0.033 Uiso 1 1 calc R U . . .
C7_3 C 0.30438(7) 0.29992(11) 0.59867(6) 0.0226(3) Uani 1 1 d . . . . .
H7A_3 H 0.325693 0.276230 0.553166 0.034 Uiso 1 1 calc R U . . .
H7B_3 H 0.271854 0.230476 0.614015 0.034 Uiso 1 1 calc R U . . .
H7C_3 H 0.347575 0.316204 0.637157 0.034 Uiso 1 1 calc R U . . .
C8_3 C 0.42176(6) 0.56923(12) 0.66602(6) 0.0227(3) Uani 1 1 d . . . . .
H8A_3 H 0.449564 0.599721 0.625553 0.034 Uiso 1 1 calc R U . . .
H8B_3 H 0.431800 0.478263 0.673515 0.034 Uiso 1 1 calc R U . . .
H8C_3 H 0.440323 0.615614 0.710959 0.034 Uiso 1 1 calc R U . . .
C9_3 C 0.32071(7) 0.73637(11) 0.64373(6) 0.0222(2) Uani 1 1 d . . . . .
H9A_3 H 0.344323 0.771171 0.601759 0.033 Uiso 1 1 calc R U . . .
H9B_3 H 0.345229 0.775472 0.689091 0.033 Uiso 1 1 calc R U . . .
H9C_3 H 0.264367 0.754577 0.638058 0.033 Uiso 1 1 calc R U . . .
C1_4 C 0.14496(6) 0.43122(11) 0.66909(6) 0.0168(2) Uani 1 1 d . . . . .
C2_4 C 0.12407(6) 0.31818(11) 0.70210(6) 0.0187(2) Uani 1 1 d . . . . .
C3_4 C 0.04443(7) 0.29559(12) 0.70588(6) 0.0230(3) Uani 1 1 d . . . . .
H3_4 H 0.029014 0.219485 0.728130 0.028 Uiso 1 1 calc R U . . .
C4_4 C -0.01239(7) 0.38059(12) 0.67823(7) 0.0247(3) Uani 1 1 d . . . . .
H4_4 H -0.066153 0.363449 0.681873 0.030 Uiso 1 1 calc R U . . .
C5_4 C 0.00952(7) 0.49112(12) 0.64512(6) 0.0223(3) Uani 1 1 d . . . . .
H5_4 H -0.029862 0.549476 0.626195 0.027 Uiso 1 1 calc R U . . .
C6_4 C 0.08777(6) 0.51902(11) 0.63883(6) 0.0186(2) Uani 1 1 d . . . . .
C7_4 C 0.18207(7) 0.21984(11) 0.73470(6) 0.0209(2) Uani 1 1 d . . . . .
H7_4 H 0.236195 0.251752 0.730192 0.025 Uiso 1 1 calc R U . . .
C8_4 C 0.17117(8) 0.09322(12) 0.69333(7) 0.0281(3) Uani 1 1 d . . . . .
H8A_4 H 0.214683 0.036128 0.709836 0.042 Uiso 1 1 calc R U . . .
H8B_4 H 0.170263 0.108507 0.640525 0.042 Uiso 1 1 calc R U . . .
H8C_4 H 0.121595 0.054182 0.703226 0.042 Uiso 1 1 calc R U . . .
C9_4 C 0.17422(7) 0.19804(12) 0.81628(7) 0.0267(3) Uani 1 1 d . . . . .
H9A_4 H 0.213456 0.135941 0.836281 0.040 Uiso 1 1 calc R U . . .
H9B_4 H 0.121628 0.165814 0.821730 0.040 Uiso 1 1 calc R U . . .
H9C_4 H 0.182575 0.278453 0.842936 0.040 Uiso 1 1 calc R U . . .
C10_4 C 0.10619(7) 0.64386(11) 0.60177(6) 0.0201(2) Uani 1 1 d . . . . .
H10_4 H 0.161775 0.639863 0.590404 0.024 Uiso 1 1 calc R U . . .
C11_4 C 0.09855(7) 0.75844(12) 0.65198(7) 0.0256(3) Uani 1 1 d . . . . .
H11A_4 H 0.113459 0.835875 0.627317 0.038 Uiso 1 1 calc R U . . .
H11B_4 H 0.133137 0.746962 0.697755 0.038 Uiso 1 1 calc R U . . .
H11C_4 H 0.044163 0.765781 0.662996 0.038 Uiso 1 1 calc R U . . .
C12_4 C 0.05380(8) 0.66667(13) 0.52930(7) 0.0281(3) Uani 1 1 d . . . . .
H12A_4 H 0.074411 0.738337 0.503241 0.042 Uiso 1 1 calc R U . . .
H12B_4 H 0.000311 0.685930 0.539771 0.042 Uiso 1 1 calc R U . . .
H12C_4 H 0.053299 0.590272 0.498709 0.042 Uiso 1 1 calc R U . . .

loop_
_atom_site_aniso_label
_atom_site_aniso_U_11
_atom_site_aniso_U_22
_atom_site_aniso_U_33
_atom_site_aniso_U_23
_atom_site_aniso_U_13
_atom_site_aniso_U_12
B1_1 0.0198(6) 0.0167(6) 0.0130(5) 0.0001(5) 0.0013(4) 0.0005(5)
C2_1 0.0227(5) 0.0187(6) 0.0113(5) -0.0001(4) 0.0034(4) -0.0010(4)
C3_1 0.0221(5) 0.0190(6) 0.0119(5) -0.0004(4) 0.0031(4) -0.0018(4)
C4_1 0.0214(5) 0.0203(6) 0.0137(5) 0.0015(4) 0.0032(4) 0.0001(4)
C5_1 0.0217(5) 0.0181(6) 0.0124(5) 0.0016(4) 0.0023(4) 0.0011(4)
C6_1 0.0245(6) 0.0185(6) 0.0178(5) -0.0008(4) 0.0008(4) 0.0005(5)
C7_1 0.0405(7) 0.0277(7) 0.0235(6) -0.0039(5) 0.0062(5) 0.0105(6)
C8_1 0.0238(6) 0.0197(6) 0.0215(6) -0.0018(5) 0.0009(4) -0.0021(5)
C9_1 0.0340(7) 0.0314(7) 0.0237(6) -0.0072(5) -0.0035(5) -0.0026(5)
C10_1 0.0221(6) 0.0216(6) 0.0202(6) 0.0009(5) -0.0001(4) 0.0005(5)
C11_1 0.0210(6) 0.0246(6) 0.0280(6) 0.0015(5) 0.0032(5) 0.0016(5)
C12_1 0.0232(6) 0.0193(6) 0.0205(5) -0.0010(5) -0.0001(4) 0.0013(5)
C13_1 0.0328(7) 0.0207(6) 0.0296(7) 0.0038(5) 0.0006(5) 0.0003(5)
C1_2 0.0240(6) 0.0135(5) 0.0156(5) -0.0016(4) 0.0036(4) 0.0002(4)
C2_2 0.0273(6) 0.0178(6) 0.0167(5) 0.0000(4) 0.0033(4) 0.0006(5)
C3_2 0.0349(7) 0.0281(7) 0.0172(6) 0.0030(5) 0.0080(5) 0.0015(5)
C4_2 0.0296(7) 0.0357(8) 0.0277(7) 0.0015(6) 0.0145(5) 0.0006(5)
C5_2 0.0233(6) 0.0290(7) 0.0271(6) -0.0033(5) 0.0055(5) 0.0031(5)
C6_2 0.0254(6) 0.0190(6) 0.0169(5) -0.0025(4) 0.0032(4) 0.0018(5)
C7_2 0.0308(6) 0.0299(7) 0.0137(5) 0.0028(5) 0.0017(4) -0.0007(5)
C1_3 0.0184(5) 0.0129(5) 0.0159(5) 0.0011(4) 0.0019(4) 0.0024(4)
N2_3 0.0200(5) 0.0156(5) 0.0125(4) -0.0003(4) 0.0031(3) 0.0003(4)
C3_3 0.0233(5) 0.0210(6) 0.0126(5) -0.0020(4) 0.0048(4) 0.0000(4)
C4_3 0.0239(6) 0.0219(6) 0.0142(5) -0.0002(4) 0.0045(4) -0.0010(5)
C5_3 0.0225(5) 0.0196(6) 0.0132(5) 0.0006(4) 0.0037(4) -0.0024(4)
C6_3 0.0271(6) 0.0245(6) 0.0150(5) -0.0038(5) 0.0018(4) -0.0013(5)
C7_3 0.0274(6) 0.0216(6) 0.0197(5) -0.0028(5) 0.0064(4) 0.0022(5)
C8_3 0.0213(6) 0.0287(7) 0.0188(5) 0.0012(5) 0.0051(4) -0.0027(5)
C9_3 0.0295(6) 0.0195(6) 0.0178(5) 0.0017(5) 0.0043(4) -0.0039(5)
C1_4 0.0191(5) 0.0182(6) 0.0132(5) -0.0031(4) 0.0021(4) -0.0012(4)
C2_4 0.0227(5) 0.0186(6) 0.0150(5) -0.0024(4) 0.0025(4) -0.0013(4)
C3_4 0.0256(6) 0.0231(6) 0.0209(6) -0.0003(5) 0.0051(4) -0.0049(5)
C4_4 0.0195(6) 0.0303(7) 0.0246(6) -0.0032(5) 0.0039(4) -0.0030(5)
C5_4 0.0218(6) 0.0255(6) 0.0193(6) -0.0027(5) 0.0006(4) 0.0030(5)
C6_4 0.0232(6) 0.0187(6) 0.0136(5) -0.0033(4) 0.0014(4) 0.0007(4)
C7_4 0.0238(6) 0.0180(6) 0.0209(6) 0.0028(5) 0.0031(4) -0.0020(5)
C8_4 0.0339(7) 0.0201(6) 0.0305(7) 0.0000(5) 0.0042(5) -0.0001(5)
C9_4 0.0330(6) 0.0245(7) 0.0225(6) 0.0057(5) 0.0019(5) -0.0042(5)
C10_4 0.0235(6) 0.0186(6) 0.0178(5) -0.0001(4) 0.0007(4) 0.0019(4)
C11_4 0.0325(6) 0.0200(6) 0.0242(6) -0.0016(5) 0.0025(5) 0.0027(5)
C12_4 0.0353(7) 0.0266(7) 0.0210(6) 0.0032(5) -0.0034(5) 0.0013(5)

loop_
_atom_type_symbol
_atom_type_description
_atom_type_scat_dispersion_real
_atom_type_scat_dispersion_imag
_atom_type_scat_source
C C 0.0181 0.0091 'International Tables Vol C Tables 4.2.6.8 and 6.1.1.4'
H H 0.0000 0.0000 'International Tables Vol C Tables 4.2.6.8 and 6.1.1.4'
B B 0.0090 0.0039 'International Tables Vol C Tables 4.2.6.8 and 6.1.1.4'
N N 0.0311 0.0180 'International Tables Vol C Tables 4.2.6.8 and 6.1.1.4'

loop_
_exptl_crystal_face_index_h
_exptl_crystal_face_index_k
_exptl_crystal_face_index_l
_exptl_crystal_face_perp_dist
1 0 -1 0.0381
-1 0 1 0.0545
0 0 -1 0.0569
0 0 1 0.0892
1 0 1 0.0874
-1 0 -1 0.0800
1 0 0 0.0653
-1 0 0 0.0743
-1 1 -1 0.0577
1 -1 1 0.0689
0 1 -1 0.0421
1 1 -1 0.0266
-1 -1 1 0.0396
0 1 0 0.0345
1 -1 -1 0.0312
-1 1 1 0.0312
1 1 0 0.0424
-1 -1 0 0.0508
0 1 1 0.0459
0 -1 -1 0.0422
1 1 1 0.0500
-1 -1 -1 0.0562

loop_
_geom_angle_atom_site_label_1
_geom_angle_atom_site_label_2
_geom_angle_atom_site_label_3
_geom_angle
_geom_angle_site_symmetry_1
_geom_angle_site_symmetry_3
_geom_angle_publ_flag
C2_1 B1_1 C1_2 105.80(9) . . ?
C2_1 B1_1 C5_1 98.60(8) . . ?
C1_2 B1_1 C5_1 114.90(9) . . ?
C2_1 B1_1 C1_3 112.60(9) . . ?
C1_2 B1_1 C1_3 122.18(9) . . ?
C5_1 B1_1 C1_3 100.42(8) . . ?
C3_1 C2_1 C6_1 124.50(10) . . ?
C3_1 C2_1 B1_1 109.52(10) . . ?
C6_1 C2_1 B1_1 125.44(9) . . ?
C2_1 C3_1 C4_1 111.14(10) . . ?
C2_1 C3_1 C8_1 126.50(11) . . ?
C4_1 C3_1 C8_1 122.36(10) . . ?
C5_1 C4_1 C3_1 112.43(10) . . ?
C5_1 C4_1 C10_1 125.77(11) . . ?
C3_1 C4_1 C10_1 121.80(10) . . ?
C4_1 C5_1 C12_1 122.15(10) . . ?
C4_1 C5_1 B1_1 108.06(10) . . ?
C12_1 C5_1 B1_1 129.78(10) . . ?
C2_1 C6_1 C7_1 113.62(10) . . ?
C3_1 C8_1 C9_1 114.72(10) . . ?
C4_1 C10_1 C11_1 113.70(9) . . ?
C5_1 C12_1 C13_1 116.07(10) . . ?
C6_2 C1_2 C2_2 114.56(10) . . ?
C6_2 C1_2 B1_1 120.66(10) . . ?
C2_2 C1_2 B1_1 124.38(10) . . ?
C3_2 C2_2 C1_2 119.98(11) . . ?
C3_2 C2_2 C7_2 115.15(10) . . ?
C1_2 C2_2 C7_2 124.72(10) . . ?
C4_2 C3_2 C2_2 122.86(11) . . ?
C5_2 C4_2 C3_2 118.07(11) . . ?
C4_2 C5_2 C6_2 119.44(11) . . ?
C5_2 C6_2 C1_2 124.51(11) . . ?
N2_3 C1_3 C5_3 106.36(9) . . ?
N2_3 C1_3 B1_1 131.50(9) . . ?
C5_3 C1_3 B1_1 121.64(9) . . ?
C1_3 N2_3 C1_4 128.53(9) . . ?
C1_3 N2_3 C3_3 114.24(9) . . ?
C1_4 N2_3 C3_3 116.58(8) . . ?
C4_3 C3_3 C6_3 114.12(9) . . ?
C4_3 C3_3 C7_3 111.24(9) . . ?
C6_3 C3_3 C7_3 108.72(10) . . ?
C4_3 C3_3 N2_3 99.56(8) . . ?
C6_3 C3_3 N2_3 114.12(9) . . ?
C7_3 C3_3 N2_3 108.79(9) . . ?
C3_3 C4_3 C5_3 106.61(9) . . ?
C8_3 C5_3 C9_3 107.04(9) . . ?
C8_3 C5_3 C4_3 110.73(9) . . ?
C9_3 C5_3 C4_3 108.50(9) . . ?
C8_3 C5_3 C1_3 118.04(9) . . ?
C9_3 C5_3 C1_3 108.02(9) . . ?
C4_3 C5_3 C1_3 104.20(9) . . ?
C2_4 C1_4 C6_4 121.64(10) . . ?
C2_4 C1_4 N2_3 122.17(10) . . ?
C6_4 C1_4 N2_3 116.04(10) . . ?
C3_4 C2_4 C1_4 117.75(11) . . ?
C3_4 C2_4 C7_4 117.95(10) . . ?
C1_4 C2_4 C7_4 124.30(10) . . ?
C4_4 C3_4 C2_4 121.85(11) . . ?
C3_4 C4_4 C5_4 119.44(11) . . ?
C4_4 C5_4 C6_4 121.71(11) . . ?
C5_4 C6_4 C1_4 117.58(11) . . ?
C5_4 C6_4 C10_4 117.87(10) . . ?
C1_4 C6_4 C10_4 124.52(10) . . ?
C2_4 C7_4 C9_4 111.23(10) . . ?
C2_4 C7_4 C8_4 111.13(10) . . ?
C9_4 C7_4 C8_4 109.44(10) . . ?
C6_4 C10_4 C11_4 111.96(9) . . ?
C6_4 C10_4 C12_4 112.85(10) . . ?
C11_4 C10_4 C12_4 108.38(10) . . ?

loop_
_geom_bond_atom_site_label_1
_geom_bond_atom_site_label_2
_geom_bond_distance
_geom_bond_site_symmetry_2
_geom_bond_publ_flag
B1_1 C2_1 1.6257(17) . ?
B1_1 C1_2 1.6538(16) . ?
B1_1 C5_1 1.6588(16) . ?
B1_1 C1_3 1.6803(16) . ?
C2_1 C3_1 1.3575(16) . ?
C2_1 C6_1 1.5113(15) . ?
C3_1 C4_1 1.4848(16) . ?
C3_1 C8_1 1.5078(16) . ?
C4_1 C5_1 1.3512(16) . ?
C4_1 C10_1 1.5153(15) . ?
C5_1 C12_1 1.5157(16) . ?
C6_1 C7_1 1.5277(16) . ?
C8_1 C9_1 1.5349(16) . ?
C10_1 C11_1 1.5360(16) . ?
C12_1 C13_1 1.5310(16) . ?
C1_2 C6_2 1.4039(16) . ?
C1_2 C2_2 1.4272(15) . ?
C2_2 C3_2 1.3987(16) . ?
C2_2 C7_2 1.5110(16) . ?
C3_2 C4_2 1.3846(18) . ?
C4_2 C5_2 1.3794(18) . ?
C5_2 C6_2 1.3907(16) . ?
C1_3 N2_3 1.3305(14) . ?
C1_3 C5_3 1.5666(14) . ?
N2_3 C1_4 1.4646(14) . ?
N2_3 C3_3 1.5385(13) . ?
C3_3 C4_3 1.5155(16) . ?
C3_3 C6_3 1.5230(15) . ?
C3_3 C7_3 1.5296(16) . ?
C4_3 C5_3 1.5484(15) . ?
C5_3 C8_3 1.5313(15) . ?
C5_3 C9_3 1.5439(16) . ?
C1_4 C2_4 1.3997(16) . ?
C1_4 C6_4 1.4159(16) . ?
C2_4 C3_4 1.3968(16) . ?
C2_4 C7_4 1.5125(16) . ?
C3_4 C4_4 1.3779(17) . ?
C4_4 C5_4 1.3837(18) . ?
C5_4 C6_4 1.3924(16) . ?
C6_4 C10_4 1.5286(16) . ?
C7_4 C9_4 1.5341(16) . ?
C7_4 C8_4 1.5347(17) . ?
C10_4 C11_4 1.5319(16) . ?
C10_4 C12_4 1.5381(15) . ?

loop_
_geom_torsion_atom_site_label_1
_geom_torsion_atom_site_label_2
_geom_torsion_atom_site_label_3
_geom_torsion_atom_site_label_4
_geom_torsion
_geom_torsion_site_symmetry_1
_geom_torsion_site_symmetry_2
_geom_torsion_site_symmetry_3
_geom_torsion_site_symmetry_4
_geom_torsion_publ_flag
C1_2 B1_1 C2_1 C3_1 114.13(10) . . . . ?
C5_1 B1_1 C2_1 C3_1 -4.91(11) . . . . ?
C1_3 B1_1 C2_1 C3_1 -110.04(10) . . . . ?
C1_2 B1_1 C2_1 C6_1 -57.70(13) . . . . ?
C5_1 B1_1 C2_1 C6_1 -176.73(9) . . . . ?
C1_3 B1_1 C2_1 C6_1 78.14(13) . . . . ?
C6_1 C2_1 C3_1 C4_1 175.98(9) . . . . ?
B1_1 C2_1 C3_1 C4_1 4.06(12) . . . . ?
C6_1 C2_1 C3_1 C8_1 -3.40(17) . . . . ?
B1_1 C2_1 C3_1 C8_1 -175.32(10) . . . . ?
C2_1 C3_1 C4_1 C5_1 -1.09(13) . . . . ?
C8_1 C3_1 C4_1 C5_1 178.32(10) . . . . ?
C2_1 C3_1 C4_1 C10_1 178.93(10) . . . . ?
C8_1 C3_1 C4_1 C10_1 -1.65(16) . . . . ?
C3_1 C4_1 C5_1 C12_1 176.71(9) . . . . ?
C10_1 C4_1 C5_1 C12_1 -3.32(17) . . . . ?
C3_1 C4_1 C5_1 B1_1 -2.33(12) . . . . ?
C10_1 C4_1 C5_1 B1_1 177.64(10) . . . . ?
C2_1 B1_1 C5_1 C4_1 4.21(11) . . . . ?
C1_2 B1_1 C5_1 C4_1 -107.73(11) . . . . ?
C1_3 B1_1 C5_1 C4_1 119.24(9) . . . . ?
C2_1 B1_1 C5_1 C12_1 -174.73(10) . . . . ?
C1_2 B1_1 C5_1 C12_1 73.32(14) . . . . ?
C1_3 B1_1 C5_1 C12_1 -59.71(13) . . . . ?
C3_1 C2_1 C6_1 C7_1 -80.36(14) . . . . ?
B1_1 C2_1 C6_1 C7_1 90.28(13) . . . . ?
C2_1 C3_1 C8_1 C9_1 100.53(13) . . . . ?
C4_1 C3_1 C8_1 C9_1 -78.80(13) . . . . ?
C5_1 C4_1 C10_1 C11_1 96.67(14) . . . . ?
C3_1 C4_1 C10_1 C11_1 -83.36(13) . . . . ?
C4_1 C5_1 C12_1 C13_1 86.68(13) . . . . ?
B1_1 C5_1 C12_1 C13_1 -94.50(13) . . . . ?
C2_1 B1_1 C1_2 C6_2 99.64(11) . . . . ?
C5_1 B1_1 C1_2 C6_2 -152.74(10) . . . . ?
C1_3 B1_1 C1_2 C6_2 -30.89(16) . . . . ?
C2_1 B1_1 C1_2 C2_2 -72.70(13) . . . . ?
C5_1 B1_1 C1_2 C2_2 34.92(15) . . . . ?
C1_3 B1_1 C1_2 C2_2 156.77(11) . . . . ?
C6_2 C1_2 C2_2 C3_2 7.72(16) . . . . ?
B1_1 C1_2 C2_2 C3_2 -179.52(11) . . . . ?
C6_2 C1_2 C2_2 C7_2 -167.53(11) . . . . ?
B1_1 C1_2 C2_2 C7_2 5.22(18) . . . . ?
C1_2 C2_2 C3_2 C4_2 -2.60(19) . . . . ?
C7_2 C2_2 C3_2 C4_2 173.09(12) . . . . ?
C2_2 C3_2 C4_2 C5_2 -3.5(2) . . . . ?
C3_2 C4_2 C5_2 C6_2 3.9(2) . . . . ?
C4_2 C5_2 C6_2 C1_2 1.87(19) . . . . ?
C2_2 C1_2 C6_2 C5_2 -7.58(17) . . . . ?
B1_1 C1_2 C6_2 C5_2 179.37(11) . . . . ?
C2_1 B1_1 C1_3 N2_3 -152.63(11) . . . . ?
C1_2 B1_1 C1_3 N2_3 -25.02(17) . . . . ?
C5_1 B1_1 C1_3 N2_3 103.41(12) . . . . ?
C2_1 B1_1 C1_3 C5_3 36.68(13) . . . . ?
C1_2 B1_1 C1_3 C5_3 164.29(10) . . . . ?
C5_1 B1_1 C1_3 C5_3 -67.27(12) . . . . ?
C5_3 C1_3 N2_3 C1_4 -150.51(10) . . . . ?
B1_1 C1_3 N2_3 C1_4 37.75(18) . . . . ?
C5_3 C1_3 N2_3 C3_3 19.82(12) . . . . ?
B1_1 C1_3 N2_3 C3_3 -151.93(11) . . . . ?
C1_3 N2_3 C3_3 C4_3 -30.56(11) . . . . ?
C1_4 N2_3 C3_3 C4_3 140.99(9) . . . . ?
C1_3 N2_3 C3_3 C6_3 -152.52(10) . . . . ?
C1_4 N2_3 C3_3 C6_3 19.03(14) . . . . ?
C1_3 N2_3 C3_3 C7_3 85.89(11) . . . . ?
C1_4 N2_3 C3_3 C7_3 -102.56(11) . . . . ?
C6_3 C3_3 C4_3 C5_3 149.14(9) . . . . ?
C7_3 C3_3 C4_3 C5_3 -87.41(11) . . . . ?
N2_3 C3_3 C4_3 C5_3 27.17(11) . . . . ?
C3_3 C4_3 C5_3 C8_3 109.90(10) . . . . ?
C3_3 C4_3 C5_3 C9_3 -132.91(10) . . . . ?
C3_3 C4_3 C5_3 C1_3 -18.00(11) . . . . ?
N2_3 C1_3 C5_3 C8_3 -123.94(10) . . . . ?
B1_1 C1_3 C5_3 C8_3 48.80(14) . . . . ?
N2_3 C1_3 C5_3 C9_3 114.57(10) . . . . ?
B1_1 C1_3 C5_3 C9_3 -72.69(12) . . . . ?
N2_3 C1_3 C5_3 C4_3 -0.68(11) . . . . ?
B1_1 C1_3 C5_3 C4_3 172.06(9) . . . . ?
C1_3 N2_3 C1_4 C2_4 -98.41(14) . . . . ?
C3_3 N2_3 C1_4 C2_4 91.46(12) . . . . ?
C1_3 N2_3 C1_4 C6_4 86.04(13) . . . . ?
C3_3 N2_3 C1_4 C6_4 -84.10(12) . . . . ?
C6_4 C1_4 C2_4 C3_4 -1.45(16) . . . . ?
N2_3 C1_4 C2_4 C3_4 -176.76(10) . . . . ?
C6_4 C1_4 C2_4 C7_4 179.32(10) . . . . ?
N2_3 C1_4 C2_4 C7_4 4.01(16) . . . . ?
C1_4 C2_4 C3_4 C4_4 0.09(17) . . . . ?
C7_4 C2_4 C3_4 C4_4 179.37(11) . . . . ?
C2_4 C3_4 C4_4 C5_4 0.59(18) . . . . ?
C3_4 C4_4 C5_4 C6_4 0.07(18) . . . . ?
C4_4 C5_4 C6_4 C1_4 -1.36(16) . . . . ?
C4_4 C5_4 C6_4 C10_4 -179.65(10) . . . . ?
C2_4 C1_4 C6_4 C5_4 2.07(16) . . . . ?
N2_3 C1_4 C6_4 C5_4 177.65(9) . . . . ?
C2_4 C1_4 C6_4 C10_4 -179.77(10) . . . . ?
N2_3 C1_4 C6_4 C10_4 -4.18(15) . . . . ?
C3_4 C2_4 C7_4 C9_4 -58.00(14) . . . . ?
C1_4 C2_4 C7_4 C9_4 121.23(12) . . . . ?
C3_4 C2_4 C7_4 C8_4 64.22(13) . . . . ?
C1_4 C2_4 C7_4 C8_4 -116.56(12) . . . . ?
C5_4 C6_4 C10_4 C11_4 75.41(13) . . . . ?
C1_4 C6_4 C10_4 C11_4 -102.76(12) . . . . ?
C5_4 C6_4 C10_4 C12_4 -47.19(14) . . . . ?
C1_4 C6_4 C10_4 C12_4 134.64(11) . . . . ?
